data_4070388
loop_
_publ_author_name
'O, Wylie W. N.'
'Lough, Alan J.'
'Morris, Robert H.'

_publ_section_title
;
 Transmetalation of a Primary Amino-Functionalized N-Heterocyclic Carbene
 Ligand from an Axially Chiral Square-Planar Nickel(II) Complex to a
 Ruthenium(II) Precatalyst for the Transfer Hydrogenation of Ketones
;
_journal_issue 23
_journal_name_full Organometallics
_journal_page_first 6755
_journal_paper_doi 10.1021/om9007746
_journal_volume 28
_journal_year 2009
_chemical_absolute_configuration ad
_chemical_formula_moiety 'C22 H26 N6 Ni, 2(F6 P)'
_chemical_formula_sum 'C22 H26 F12 N6 Ni P2'
_chemical_formula_weight 723.14
_space_group_IT_number 19
_symmetry_cell_setting orthorhombic
_symmetry_space_group_name_Hall 'P 2ac 2ab'
_symmetry_space_group_name_H-M 'P 21 21 21'
_atom_sites_solution_hydrogens geom
_atom_sites_solution_primary direct
_atom_sites_solution_secondary difmap
_audit_creation_method SHELXL-97
_cell_angle_alpha 90.00
_cell_angle_beta 90.00
_cell_angle_gamma 90.00
_cell_formula_units_Z 4
_cell_length_a 10.1340(2)
_cell_length_b 16.4739(6)
_cell_length_c 17.1019(6)
_cell_measurement_reflns_used 14234
_cell_measurement_temperature 150(1)
_cell_measurement_theta_max 27.5
_cell_measurement_theta_min 2.6
_cell_volume 2855.10(15)
_computing_cell_refinement 'Denzo-SMN (Otwinowski & Minor, 1997)'
_computing_data_collection 'Collect (Nonius B.V., 1997-2002)'
_computing_data_reduction Denzo-SMN
_computing_molecular_graphics 'PLATON (Spek, 2003)'
_computing_publication_material 'SHELXTL V6.1'
_computing_structure_refinement 'SHELXTL V6.1 (Sheldrick, 2008)'
_computing_structure_solution 'SIR-92 (Altomare et al., 1994)'
_diffrn_ambient_temperature 150(1)
_diffrn_detector_area_resol_mean 9
_diffrn_measured_fraction_theta_full 0.990
_diffrn_measured_fraction_theta_max 0.990
_diffrn_measurement_device_type 'Nonius KappaCCD'
_diffrn_measurement_method '\f scans and \w scans with \k offsets'
_diffrn_radiation_monochromator graphite
_diffrn_radiation_source 'fine-focus sealed tube'
_diffrn_radiation_type MoK\a
_diffrn_radiation_wavelength 0.71073
_diffrn_reflns_av_R_equivalents 0.0583
_diffrn_reflns_av_sigmaI/netI 0.0936
_diffrn_reflns_limit_h_max 12
_diffrn_reflns_limit_h_min -12
_diffrn_reflns_limit_k_max 21
_diffrn_reflns_limit_k_min -14
_diffrn_reflns_limit_l_max 22
_diffrn_reflns_limit_l_min -22
_diffrn_reflns_number 14234
_diffrn_reflns_theta_full 27.50
_diffrn_reflns_theta_max 27.50
_diffrn_reflns_theta_min 2.64
_diffrn_standards_number 0
_exptl_absorpt_coefficient_mu 0.896
_exptl_absorpt_correction_T_max 0.955
_exptl_absorpt_correction_T_min 0.847
_exptl_absorpt_correction_type multi-scan
_exptl_absorpt_process_details
;
multi-scan from symmetry-related measurements 
 Sortav (Blessing 1995)
;
_exptl_crystal_colour orange
_exptl_crystal_density_diffrn 1.682
_exptl_crystal_density_method 'not measured'
_exptl_crystal_description plate
_exptl_crystal_F_000 1464
_exptl_crystal_size_max 0.20
_exptl_crystal_size_mid 0.18
_exptl_crystal_size_min 0.10
_refine_diff_density_max 0.920
_refine_diff_density_min -0.487
_refine_diff_density_rms 0.098
_refine_ls_abs_structure_details 'Flack H D (1983), Acta Cryst. A39, 876-881'
_refine_ls_abs_structure_Flack 0.41(3)
_refine_ls_extinction_method none
_refine_ls_goodness_of_fit_ref 1.029
_refine_ls_hydrogen_treatment constr
_refine_ls_matrix_type full
_refine_ls_number_parameters 390
_refine_ls_number_reflns 6387
_refine_ls_number_restraints 0
_refine_ls_restrained_S_all 1.029
_refine_ls_R_factor_all 0.1206
_refine_ls_R_factor_gt 0.0664
_refine_ls_shift/su_max 0.001
_refine_ls_shift/su_mean 0.000
_refine_ls_structure_factor_coef Fsqd
_refine_ls_weighting_details 'calc w=1/[\s^2^(Fo^2^)+(0.0889P)^2^+3.4852P] where P=(Fo^2^+2Fc^2^)/3'
_refine_ls_weighting_scheme calc
_refine_ls_wR_factor_gt 0.1542
_refine_ls_wR_factor_ref 0.1851
_reflns_number_gt 4124
_reflns_number_total 6387
_reflns_threshold_expression I>2\s(I)
_cod_data_source_file om9007746_si_002.cif
_cod_data_source_block 2
_cod_depositor_comments
;
The following automatic conversions were performed:

'_symmetry_cell_setting' value 'Orthorhombic' changed to
'orthorhombic' according to
/home/saulius/struct/CIF-dictionaries/cif_core.dic dictionary named
'cif_core.dic' version 2.4.2 from 2011-04-26.

Automatic conversion script
Id: cif_fix_values 1715 2011-07-08 13:25:40Z adriana 
;
_cod_database_code 4070388

loop_
_symmetry_equiv_pos_as_xyz
'x, y, z'
'-x+1/2, -y, z+1/2'
'x+1/2, -y+1/2, -z'
'-x, y+1/2, -z+1/2'

loop_
_atom_site_label
_atom_site_type_symbol
_atom_site_fract_x
_atom_site_fract_y
_atom_site_fract_z
_atom_site_U_iso_or_equiv
_atom_site_adp_type
_atom_site_occupancy
_atom_site_symmetry_multiplicity
_atom_site_calc_flag
_atom_site_refinement_flags
Ni1 Ni 0.82618(7) 0.52043(5) 0.33079(4) 0.0308(2) Uani 1 1 d .
N1 N 1.0606(5) 0.6160(4) 0.3105(3) 0.0404(14) Uani 1 1 d .
N2 N 0.9014(5) 0.6913(3) 0.3504(3) 0.0419(14) Uani 1 1 d .
N3 N 0.5858(5) 0.5933(3) 0.2775(3) 0.0342(12) Uani 1 1 d .
N4 N 0.7356(5) 0.6082(3) 0.1897(3) 0.0348(12) Uani 1 1 d .
N5 N 0.9323(5) 0.4695(4) 0.4133(3) 0.0398(13) Uani 1 1 d .
H5A H 0.8962 0.4846 0.4605 0.048 Uiso 1 1 calc R
H5B H 0.9212 0.4143 0.4089 0.048 Uiso 1 1 calc R
N6 N 0.7242(5) 0.4215(3) 0.3215(3) 0.0376(13) Uani 1 1 d .
H6B H 0.7535 0.3946 0.2777 0.045 Uiso 1 1 calc R
H6C H 0.7447 0.3894 0.3639 0.045 Uiso 1 1 calc R
C1 C 0.9312(6) 0.6138(4) 0.3321(4) 0.0358(14) Uani 1 1 d .
C2 C 1.1102(8) 0.6948(5) 0.3153(5) 0.057(2) Uani 1 1 d .
H2A H 1.1977 0.7117 0.3039 0.068 Uiso 1 1 calc R
C3 C 1.0104(8) 0.7417(5) 0.3391(5) 0.057(2) Uani 1 1 d .
H3A H 1.0132 0.7988 0.3470 0.068 Uiso 1 1 calc R
C4 C 0.7729(8) 0.7200(4) 0.3744(5) 0.0492(18) Uani 1 1 d .
H4A H 0.7769 0.7785 0.3842 0.074 Uiso 1 1 calc R
H4B H 0.7460 0.6919 0.4224 0.074 Uiso 1 1 calc R
H4C H 0.7086 0.7090 0.3329 0.074 Uiso 1 1 calc R
C5 C 1.1358(6) 0.5454(4) 0.2883(4) 0.0391(16) Uani 1 1 d .
C6 C 1.1986(7) 0.5459(5) 0.2165(4) 0.052(2) Uani 1 1 d .
H6A H 1.1928 0.5919 0.1832 0.062 Uiso 1 1 calc R
C7 C 1.2701(7) 0.4783(6) 0.1939(4) 0.060(2) Uani 1 1 d .
H7A H 1.3158 0.4778 0.1454 0.072 Uiso 1 1 calc R
C8 C 1.2743(7) 0.4121(5) 0.2423(5) 0.057(2) Uani 1 1 d .
H8A H 1.3209 0.3649 0.2261 0.068 Uiso 1 1 calc R
C9 C 1.2120(6) 0.4125(5) 0.3144(4) 0.0484(19) Uani 1 1 d .
H9A H 1.2171 0.3659 0.3470 0.058 Uiso 1 1 calc R
C10 C 1.1415(5) 0.4807(4) 0.3399(4) 0.0382(15) Uani 1 1 d .
C11 C 1.0784(6) 0.4854(5) 0.4180(4) 0.0405(15) Uani 1 1 d .
H11A H 1.0935 0.5400 0.4405 0.049 Uiso 1 1 calc R
H11B H 1.1197 0.4450 0.4532 0.049 Uiso 1 1 calc R
C12 C 0.7139(6) 0.5738(4) 0.2597(4) 0.0334(14) Uani 1 1 d .
C13 C 0.5309(6) 0.6396(4) 0.2175(4) 0.0410(16) Uani 1 1 d .
H13A H 0.4438 0.6609 0.2158 0.049 Uiso 1 1 calc R
C14 C 0.6238(6) 0.6484(4) 0.1631(4) 0.0412(16) Uani 1 1 d .
H14A H 0.6153 0.6768 0.1150 0.049 Uiso 1 1 calc R
C15 C 0.8581(7) 0.6000(5) 0.1450(4) 0.0477(19) Uani 1 1 d .
H15A H 0.9219 0.5683 0.1753 0.072 Uiso 1 1 calc R
H15B H 0.8946 0.6540 0.1344 0.072 Uiso 1 1 calc R
H15C H 0.8397 0.5723 0.0955 0.072 Uiso 1 1 calc R
C16 C 0.5202(6) 0.5711(4) 0.3481(4) 0.0349(15) Uani 1 1 d .
C17 C 0.4579(6) 0.6287(5) 0.3927(5) 0.0486(18) Uani 1 1 d .
H17A H 0.4567 0.6839 0.3767 0.058 Uiso 1 1 calc R
C18 C 0.3958(7) 0.6048(6) 0.4624(5) 0.057(2) Uani 1 1 d .
H18A H 0.3499 0.6437 0.4931 0.069 Uiso 1 1 calc R
C19 C 0.4014(7) 0.5256(6) 0.4862(4) 0.055(2) Uani 1 1 d .
H19A H 0.3631 0.5103 0.5347 0.066 Uiso 1 1 calc R
C20 C 0.4622(6) 0.4679(5) 0.4404(4) 0.0464(18) Uani 1 1 d .
H20A H 0.4640 0.4130 0.4574 0.056 Uiso 1 1 calc R
C21 C 0.5210(6) 0.4885(5) 0.3700(4) 0.0371(15) Uani 1 1 d .
C22 C 0.5770(6) 0.4260(4) 0.3165(4) 0.0372(15) Uani 1 1 d .
H22A H 0.5513 0.4390 0.2621 0.045 Uiso 1 1 calc R
H22B H 0.5392 0.3724 0.3298 0.045 Uiso 1 1 calc R
P1 P 0.6516(2) 0.37673(13) 0.08866(12) 0.0535(5) Uani 1 1 d .
F1 F 0.5757(6) 0.3284(3) 0.1567(3) 0.0793(16) Uani 1 1 d .
F2 F 0.5829(5) 0.4582(3) 0.1154(3) 0.0714(14) Uani 1 1 d .
F3 F 0.5373(5) 0.3577(3) 0.0296(3) 0.0787(16) Uani 1 1 d .
F4 F 0.7691(5) 0.3965(3) 0.1486(3) 0.0755(15) Uani 1 1 d .
F5 F 0.7281(5) 0.4257(3) 0.0219(3) 0.0696(13) Uani 1 1 d .
F6 F 0.7236(6) 0.2949(3) 0.0632(3) 0.0751(15) Uani 1 1 d .
P2 P 0.7431(2) 0.22957(12) 0.44942(11) 0.0459(5) Uani 1 1 d .
F7 F 0.7623(13) 0.2187(3) 0.5372(3) 0.186(6) Uani 1 1 d .
F8 F 0.6569(8) 0.1510(5) 0.4423(4) 0.137(3) Uani 1 1 d .
F9 F 0.6253(13) 0.2871(8) 0.4559(5) 0.223(7) Uani 1 1 d .
F10 F 0.8188(13) 0.3074(5) 0.4537(5) 0.207(6) Uani 1 1 d .
F11 F 0.8578(7) 0.1691(5) 0.4349(4) 0.137(3) Uani 1 1 d .
F12 F 0.7255(6) 0.2406(3) 0.3571(3) 0.0792(17) Uani 1 1 d .

loop_
_atom_site_aniso_label
_atom_site_aniso_U_11
_atom_site_aniso_U_22
_atom_site_aniso_U_33
_atom_site_aniso_U_23
_atom_site_aniso_U_13
_atom_site_aniso_U_12
Ni1 0.0330(4) 0.0303(4) 0.0290(4) 0.0047(4) -0.0024(3) -0.0004(4)
N1 0.041(3) 0.041(3) 0.039(3) 0.007(3) -0.003(2) -0.010(3)
N2 0.041(3) 0.037(3) 0.048(4) 0.009(3) -0.009(3) -0.004(3)
N3 0.037(3) 0.034(3) 0.032(3) 0.003(2) -0.003(2) -0.003(2)
N4 0.033(3) 0.039(3) 0.032(3) 0.012(2) 0.000(2) -0.002(2)
N5 0.041(3) 0.041(3) 0.038(3) 0.002(3) -0.003(2) 0.001(3)
N6 0.032(3) 0.038(3) 0.042(3) 0.007(3) -0.004(2) -0.001(2)
C1 0.037(3) 0.038(4) 0.033(3) 0.001(3) -0.003(3) 0.005(3)
C2 0.058(5) 0.039(4) 0.073(6) 0.010(4) -0.009(4) -0.014(4)
C3 0.066(5) 0.041(4) 0.065(5) 0.003(4) -0.012(4) -0.020(4)
C4 0.064(5) 0.031(4) 0.053(4) -0.009(3) 0.002(4) 0.003(4)
C5 0.025(3) 0.047(4) 0.045(4) -0.002(3) 0.001(3) -0.002(3)
C6 0.040(4) 0.075(6) 0.040(4) 0.000(4) -0.008(3) -0.002(4)
C7 0.041(4) 0.095(7) 0.043(4) -0.011(5) -0.006(3) -0.009(5)
C8 0.041(4) 0.067(6) 0.064(5) -0.022(5) -0.012(4) 0.009(4)
C9 0.039(4) 0.052(5) 0.054(5) -0.012(4) -0.010(3) 0.003(3)
C10 0.025(3) 0.049(4) 0.041(4) -0.002(4) -0.009(3) 0.001(3)
C11 0.037(3) 0.043(4) 0.041(4) 0.010(3) -0.011(3) 0.002(3)
C12 0.032(3) 0.031(3) 0.037(3) 0.001(3) -0.001(3) 0.002(3)
C13 0.038(4) 0.042(4) 0.043(4) 0.008(3) -0.008(3) 0.005(3)
C14 0.047(4) 0.044(4) 0.033(3) 0.008(3) -0.005(3) 0.000(3)
C15 0.042(4) 0.064(5) 0.037(4) 0.014(4) 0.006(3) 0.004(3)
C16 0.036(3) 0.034(4) 0.035(4) 0.004(3) 0.000(3) 0.002(3)
C17 0.037(4) 0.056(5) 0.053(5) -0.004(4) 0.004(3) 0.006(4)
C18 0.053(5) 0.073(6) 0.046(5) -0.018(4) 0.008(4) 0.012(4)
C19 0.049(4) 0.082(6) 0.035(4) 0.000(4) 0.013(3) -0.001(5)
C20 0.044(4) 0.057(5) 0.038(4) 0.008(4) -0.003(3) -0.014(4)
C21 0.037(3) 0.044(4) 0.030(3) -0.004(3) 0.000(3) -0.006(3)
C22 0.038(3) 0.033(4) 0.041(4) 0.003(3) -0.005(3) -0.008(3)
P1 0.0738(14) 0.0466(12) 0.0401(10) -0.0050(9) -0.0028(10) 0.0128(11)
F1 0.131(4) 0.057(3) 0.050(3) -0.006(2) 0.018(3) -0.014(3)
F2 0.087(3) 0.048(3) 0.079(3) -0.011(2) 0.009(3) 0.018(2)
F3 0.084(3) 0.081(4) 0.071(3) -0.004(3) -0.026(3) 0.000(3)
F4 0.088(3) 0.087(4) 0.051(3) -0.008(3) -0.021(2) 0.015(3)
F5 0.085(3) 0.074(3) 0.050(3) 0.007(2) 0.010(2) 0.006(3)
F6 0.113(4) 0.060(3) 0.052(3) -0.009(2) -0.007(3) 0.032(3)
P2 0.0651(12) 0.0312(10) 0.0414(10) 0.0016(8) -0.0089(9) 0.0013(9)
F7 0.474(18) 0.046(3) 0.039(3) 0.006(3) -0.046(6) 0.011(6)
F8 0.186(7) 0.133(6) 0.093(5) 0.055(4) -0.032(5) -0.097(6)
F9 0.304(14) 0.277(13) 0.088(5) 0.023(7) 0.044(7) 0.218(12)
F10 0.355(14) 0.126(6) 0.139(7) 0.097(5) -0.164(8) -0.165(8)
F11 0.128(6) 0.179(8) 0.103(5) 0.029(5) 0.000(4) 0.077(6)
F12 0.133(5) 0.045(3) 0.060(3) 0.004(2) -0.027(3) -0.002(3)

loop_
_atom_type_symbol
_atom_type_description
_atom_type_scat_dispersion_real
_atom_type_scat_dispersion_imag
_atom_type_scat_source
C C 0.0033 0.0016 'International Tables Vol C Tables 4.2.6.8 and 6.1.1.4'
H H 0.0000 0.0000 'International Tables Vol C Tables 4.2.6.8 and 6.1.1.4'
N N 0.0061 0.0033 'International Tables Vol C Tables 4.2.6.8 and 6.1.1.4'
Ni Ni 0.3393 1.1124 'International Tables Vol C Tables 4.2.6.8 and 6.1.1.4'
P P 0.1023 0.0942 'International Tables Vol C Tables 4.2.6.8 and 6.1.1.4'
F F 0.0171 0.0103 'International Tables Vol C Tables 4.2.6.8 and 6.1.1.4'

loop_
_geom_angle_atom_site_label_1
_geom_angle_atom_site_label_2
_geom_angle_atom_site_label_3
_geom_angle
C1 Ni1 C12 88.1(3)
C1 Ni1 N6 175.4(3)
C12 Ni1 N6 91.0(3)
C1 Ni1 N5 91.8(3)
C12 Ni1 N5 174.2(3)
N6 Ni1 N5 89.5(2)
C1 N1 C2 110.9(6)
C1 N1 C5 123.9(6)
C2 N1 C5 125.1(6)
C1 N2 C3 110.8(6)
C1 N2 C4 125.3(6)
C3 N2 C4 123.9(6)
C12 N3 C13 110.1(5)
C12 N3 C16 124.7(5)
C13 N3 C16 125.2(5)
C12 N4 C14 111.1(5)
C12 N4 C15 124.4(5)
C14 N4 C15 124.3(5)
C11 N5 Ni1 120.2(4)
C22 N6 Ni1 119.6(4)
N2 C1 N1 104.6(6)
N2 C1 Ni1 130.8(5)
N1 C1 Ni1 124.5(5)
C3 C2 N1 106.5(7)
C2 C3 N2 107.2(7)
C6 C5 C10 123.3(7)
C6 C5 N1 118.2(7)
C10 C5 N1 118.5(6)
C7 C6 C5 119.0(8)
C8 C7 C6 119.3(7)
C7 C8 C9 121.3(8)
C8 C9 C10 120.9(8)
C5 C10 C9 116.2(6)
C5 C10 C11 121.0(6)
C9 C10 C11 122.8(7)
C10 C11 N5 111.5(5)
N4 C12 N3 104.7(5)
N4 C12 Ni1 132.3(5)
N3 C12 Ni1 122.6(5)
C14 C13 N3 106.9(6)
C13 C14 N4 107.2(6)
C17 C16 C21 121.5(6)
C17 C16 N3 120.6(6)
C21 C16 N3 118.0(6)
C16 C17 C18 119.0(8)
C19 C18 C17 120.1(7)
C18 C19 C20 120.5(7)
C19 C20 C21 121.1(7)
C20 C21 C16 117.7(6)
C20 C21 C22 121.9(7)
C16 C21 C22 120.4(6)
C21 C22 N6 112.3(5)
F3 P1 F2 91.8(3)
F3 P1 F6 89.6(3)
F2 P1 F6 178.6(3)
F3 P1 F5 90.0(3)
F2 P1 F5 89.5(3)
F6 P1 F5 90.6(3)
F3 P1 F4 179.6(4)
F2 P1 F4 88.3(3)
F6 P1 F4 90.4(3)
F5 P1 F4 89.7(3)
F3 P1 F1 90.8(3)
F2 P1 F1 90.1(3)
F6 P1 F1 89.9(3)
F5 P1 F1 179.1(3)
F4 P1 F1 89.6(3)
F10 P2 F7 89.3(4)
F10 P2 F9 82.3(7)
F7 P2 F9 95.9(5)
F10 P2 F11 100.0(7)
F7 P2 F11 89.2(5)
F9 P2 F11 174.5(5)
F10 P2 F8 176.5(5)
F7 P2 F8 92.9(4)
F9 P2 F8 94.7(7)
F11 P2 F8 82.8(5)
F10 P2 F12 90.5(3)
F7 P2 F12 179.0(6)
F9 P2 F12 85.1(4)
F11 P2 F12 89.9(3)
F8 P2 F12 87.4(3)

loop_
_geom_bond_atom_site_label_1
_geom_bond_atom_site_label_2
_geom_bond_distance
Ni1 C1 1.870(6)
Ni1 C12 1.883(6)
Ni1 N6 1.937(5)
Ni1 N5 1.963(5)
N1 C1 1.363(8)
N1 C2 1.393(9)
N1 C5 1.441(9)
N2 C1 1.348(8)
N2 C3 1.396(9)
N2 C4 1.445(9)
N3 C12 1.371(8)
N3 C13 1.394(8)
N3 C16 1.427(8)
N4 C12 1.343(8)
N4 C14 1.389(8)
N4 C15 1.464(8)
N5 C11 1.505(7)
N6 C22 1.496(8)
C2 C3 1.337(11)
C5 C6 1.384(10)
C5 C10 1.384(10)
C6 C7 1.383(11)
C7 C8 1.369(12)
C8 C9 1.385(11)
C9 C10 1.401(10)
C10 C11 1.484(9)
C13 C14 1.333(10)
C16 C17 1.371(10)
C16 C21 1.410(10)
C17 C18 1.404(11)
C18 C19 1.368(12)
C19 C20 1.376(11)
C20 C21 1.386(9)
C21 C22 1.490(9)
P1 F3 1.568(5)
P1 F2 1.579(5)
P1 F6 1.593(5)
P1 F5 1.599(5)
P1 F4 1.605(5)
P1 F1 1.606(5)
P2 F10 1.496(6)
P2 F7 1.524(6)
P2 F9 1.528(8)
P2 F11 1.551(7)
P2 F8 1.566(6)
P2 F12 1.599(5)

loop_
_geom_hbond_atom_site_label_D
_geom_hbond_atom_site_label_H
_geom_hbond_atom_site_label_A
_geom_hbond_distance_DH
_geom_hbond_distance_HA
_geom_hbond_distance_DA
_geom_hbond_angle_DHA
_geom_hbond_site_symmetry_A
N5 H5A F5 0.92 2.21 3.012(8) 145.6 2_665
N5 H5B F10 0.92 2.18 2.989(8) 145.8 .
N6 H6B F4 0.92 2.21 3.020(8) 146.0 .
N6 H6C F10 0.92 2.18 3.092(8) 171.4 .
N6 H6C F12 0.92 2.46 3.042(7) 121.2 .
N6 H6C F9 0.92 2.60 3.344(13) 137.9 .
